data_4032613
loop_
_publ_author_name
'\'Alvarez-P\'erez, M\'onica'
'Frutos, Mar\'ia'
'Viso, Alma'
'Fern\'andez de la Pradilla, Roberto'
'de la Torre, Mar\'ia C'
'Sierra, Miguel A.'
'Gornitzka, Heinz'
'Hemmert, Catherine'

_publ_section_title
;
 Gold(I)-Catalyzed Cycloisomerization-Dimerization Cascade of
 Benzene-Tethered 1,6-Enynes.
;
_journal_issue 14
_journal_name_full 'The Journal of organic chemistry'
_journal_page_first 7546
_journal_page_last 7554
_journal_paper_doi 10.1021/acs.joc.7b01273
_journal_volume 82
_journal_year 2017
_chemical_formula_sum 'C26 H28'
_chemical_formula_weight 340.48
_chemical_name_systematic
;
 ?
;
_space_group_crystal_system monoclinic
_space_group_IT_number 14
_space_group_name_Hall '-P 2ybc'
_space_group_name_H-M_alt 'P 1 21/c 1'
_symmetry_space_group_name_Hall '-P 2ybc'
_symmetry_space_group_name_H-M 'P 1 21/c 1'
_atom_sites_solution_hydrogens geom
_audit_creation_method SHELXL-2014
_cell_angle_alpha 90
_cell_angle_beta 99.032(3)
_cell_angle_gamma 90
_cell_formula_units_Z 4
_cell_length_a 8.1248(8)
_cell_length_b 21.0141(18)
_cell_length_c 11.2657(11)
_cell_measurement_reflns_used 4847
_cell_measurement_temperature 100(2)
_cell_measurement_theta_max 28.64
_cell_measurement_theta_min 2.54
_cell_volume 1899.6(3)
_computing_cell_refinement 'Bruker SAINT'
_computing_data_collection 'Bruker APEX2'
_computing_data_reduction 'Bruker SAINT'
_computing_molecular_graphics 'Bruker SHELXTL'
_computing_publication_material 'Bruker SHELXTL'
_computing_structure_refinement 'SHELXL-2014 (Sheldrick, 2014)'
_computing_structure_solution 'SHELXS-97 (Sheldrick 2008)'
_diffrn_ambient_temperature 100(2)
_diffrn_measured_fraction_theta_full 0.992
_diffrn_measured_fraction_theta_max 0.993
_diffrn_measurement_device_type 'Bruker APEX-II CCD'
_diffrn_measurement_method '\f and \w scans'
_diffrn_radiation_type MoK\a
_diffrn_radiation_wavelength 0.71073
_diffrn_reflns_av_R_equivalents 0.1211
_diffrn_reflns_av_unetI/netI 0.0793
_diffrn_reflns_Laue_measured_fraction_full 0.992
_diffrn_reflns_Laue_measured_fraction_max 0.993
_diffrn_reflns_limit_h_max 10
_diffrn_reflns_limit_h_min -9
_diffrn_reflns_limit_k_max 26
_diffrn_reflns_limit_k_min -26
_diffrn_reflns_limit_l_max 14
_diffrn_reflns_limit_l_min -14
_diffrn_reflns_number 31344
_diffrn_reflns_point_group_measured_fraction_full 0.992
_diffrn_reflns_point_group_measured_fraction_max 0.993
_diffrn_reflns_theta_full 25.242
_diffrn_reflns_theta_max 26.371
_diffrn_reflns_theta_min 5.132
_exptl_absorpt_coefficient_mu 0.067
_exptl_absorpt_correction_T_max 0.7458
_exptl_absorpt_correction_T_min 0.5027
_exptl_absorpt_correction_type multi-scan
_exptl_absorpt_process_details 'SADABS (Bruker-AXS)'
_exptl_crystal_colour colourless
_exptl_crystal_density_diffrn 1.191
_exptl_crystal_description block
_exptl_crystal_F_000 736
_exptl_crystal_size_max 0.400
_exptl_crystal_size_mid 0.300
_exptl_crystal_size_min 0.300
_refine_diff_density_max 0.244
_refine_diff_density_min -0.208
_refine_diff_density_rms 0.045
_refine_ls_extinction_method none
_refine_ls_goodness_of_fit_ref 1.018
_refine_ls_hydrogen_treatment constr
_refine_ls_matrix_type full
_refine_ls_number_parameters 239
_refine_ls_number_reflns 3861
_refine_ls_number_restraints 0
_refine_ls_restrained_S_all 1.018
_refine_ls_R_factor_all 0.0961
_refine_ls_R_factor_gt 0.0496
_refine_ls_shift/su_max 0.000
_refine_ls_shift/su_mean 0.000
_refine_ls_structure_factor_coef Fsqd
_refine_ls_weighting_details 'w=1/[\s^2^(Fo^2^)+(0.0443P)^2^+0.3330P] where P=(Fo^2^+2Fc^2^)/3'
_refine_ls_weighting_scheme calc
_refine_ls_wR_factor_gt 0.1002
_refine_ls_wR_factor_ref 0.1174
_reflns_Friedel_coverage 0.000
_reflns_number_gt 2517
_reflns_number_total 3861
_reflns_threshold_expression 'I > 2\s(I)'
_cod_data_source_file jo7b01273_si_002.cif
_cod_data_source_block mfp1055m
_cod_depositor_comments
;
The following automatic conversions were performed:

'_exptl_absorpt_correction_type' value 'multi-scans' was replaced
with the value 'multi-scan' as specified in the replacement file
'src/cod-tools/trunk/data/replacement-values/replacement_values.lst'.

Automatic conversion script
Id: cif_fix_values 5376 2017-05-30 11:51:03Z andrius 

 Adding full bibliography for 4032613.cif.
;
_cod_database_code 4032613
_shelx_space_group_comment
;
The symmetry employed for this shelxl refinement is uniquely defined
by the following loop, which should always be used as a source of
symmetry information in preference to the above space-group names.
They are only intended as comments.
;
_shelx_estimated_absorpt_t_min 0.974
_shelx_estimated_absorpt_t_max 0.980
_shelxl_version_number 2014-3

loop_
_space_group_symop_operation_xyz
'x, y, z'
'-x, y+1/2, -z+1/2'
'-x, -y, -z'
'x, -y-1/2, z-1/2'

loop_
_atom_site_label
_atom_site_type_symbol
_atom_site_fract_x
_atom_site_fract_y
_atom_site_fract_z
_atom_site_U_iso_or_equiv
_atom_site_adp_type
_atom_site_occupancy
_atom_site_site_symmetry_order
_atom_site_calc_flag
_atom_site_refinement_flags_posn
_atom_site_refinement_flags_adp
C1 C 0.2098(2) 0.29526(8) 0.68570(15) 0.0171(4) Uani 1 1 d . .
C2 C 0.0430(2) 0.27756(8) 0.72522(16) 0.0195(4) Uani 1 1 d . .
H2A H -0.0429 0.2730 0.6530 0.023 Uiso 1 1 calc R U
H2B H 0.0549 0.2359 0.7667 0.023 Uiso 1 1 calc R U
C3 C -0.0142(2) 0.32561(8) 0.80683(16) 0.0178(4) Uani 1 1 d . .
C4 C 0.0395(2) 0.38618(8) 0.81742(16) 0.0204(4) Uani 1 1 d . .
C5 C 0.1689(2) 0.41520(8) 0.75160(16) 0.0191(4) Uani 1 1 d . .
C6 C 0.2051(2) 0.36741(7) 0.65208(16) 0.0173(4) Uani 1 1 d . .
H6 H 0.1051 0.3713 0.5883 0.021 Uiso 1 1 calc R U
C7 C 0.3528(2) 0.27787(8) 0.78510(16) 0.0207(4) Uani 1 1 d . .
H7A H 0.3576 0.2315 0.7950 0.031 Uiso 1 1 calc R U
H7B H 0.3345 0.2978 0.8606 0.031 Uiso 1 1 calc R U
H7C H 0.4582 0.2931 0.7635 0.031 Uiso 1 1 calc R U
C8 C 0.2268(2) 0.25612(8) 0.57407(16) 0.0213(4) Uani 1 1 d . .
H8A H 0.3368 0.2635 0.5514 0.032 Uiso 1 1 calc R U
H8B H 0.1402 0.2689 0.5077 0.032 Uiso 1 1 calc R U
H8C H 0.2142 0.2108 0.5914 0.032 Uiso 1 1 calc R U
C9 C 0.0984(2) 0.47616(8) 0.68685(17) 0.0247(4) Uani 1 1 d . .
H9A H -0.0091 0.4667 0.6373 0.037 Uiso 1 1 calc R U
H9B H 0.1764 0.4919 0.6355 0.037 Uiso 1 1 calc R U
H9C H 0.0830 0.5087 0.7465 0.037 Uiso 1 1 calc R U
C10 C 0.3213(2) 0.43462(8) 0.84357(17) 0.0248(4) Uani 1 1 d . .
H10A H 0.2850 0.4615 0.9057 0.037 Uiso 1 1 calc R U
H10B H 0.3998 0.4584 0.8027 0.037 Uiso 1 1 calc R U
H10C H 0.3760 0.3964 0.8808 0.037 Uiso 1 1 calc R U
C11 C -0.1351(2) 0.31470(8) 0.88814(15) 0.0181(4) Uani 1 1 d . .
C12 C -0.2217(2) 0.25993(8) 0.91217(16) 0.0205(4) Uani 1 1 d . .
H12 H -0.2108 0.2216 0.8693 0.025 Uiso 1 1 calc R U
C13 C -0.3240(2) 0.26247(8) 0.99976(16) 0.0223(4) Uani 1 1 d . .
H13 H -0.3827 0.2254 1.0173 0.027 Uiso 1 1 calc R U
C14 C -0.3416(2) 0.31825(8) 1.06205(17) 0.0247(4) Uani 1 1 d . .
H14 H -0.4118 0.3191 1.1220 0.030 Uiso 1 1 calc R U
C15 C -0.2569(2) 0.37316(9) 1.03738(17) 0.0253(4) Uani 1 1 d . .
H15 H -0.2696 0.4115 1.0796 0.030 Uiso 1 1 calc R U
C16 C -0.1548(2) 0.37096(8) 0.95102(16) 0.0206(4) Uani 1 1 d . .
C17 C -0.0463(2) 0.42150(8) 0.90766(17) 0.0239(4) Uani 1 1 d . .
H17A H 0.0357 0.4383 0.9747 0.029 Uiso 1 1 calc R U
H17B H -0.1143 0.4572 0.8691 0.029 Uiso 1 1 calc R U
C18 C 0.3486(2) 0.38683(8) 0.58892(16) 0.0191(4) Uani 1 1 d . .
C19 C 0.5116(2) 0.39556(8) 0.63353(17) 0.0239(4) Uani 1 1 d . .
H19 H 0.5573 0.3909 0.7160 0.029 Uiso 1 1 calc R U
C20 C 0.6116(2) 0.41347(9) 0.53712(18) 0.0262(5) Uani 1 1 d . .
H20A H 0.6599 0.4566 0.5508 0.031 Uiso 1 1 calc R U
H20B H 0.7025 0.3826 0.5329 0.031 Uiso 1 1 calc R U
C21 C 0.4837(2) 0.41131(8) 0.42532(18) 0.0230(4) Uani 1 1 d . .
C22 C 0.5000(3) 0.42054(8) 0.30637(18) 0.0289(5) Uani 1 1 d . .
H22 H 0.6059 0.4293 0.2845 0.035 Uiso 1 1 calc R U
C23 C 0.3592(3) 0.41676(8) 0.21917(18) 0.0309(5) Uani 1 1 d . .
H23 H 0.3686 0.4233 0.1371 0.037 Uiso 1 1 calc R U
C24 C 0.2050(3) 0.40350(8) 0.25120(17) 0.0273(5) Uani 1 1 d . .
H24 H 0.1096 0.4012 0.1907 0.033 Uiso 1 1 calc R U
C25 C 0.1879(2) 0.39354(8) 0.37006(16) 0.0222(4) Uani 1 1 d . .
H25 H 0.0818 0.3844 0.3913 0.027 Uiso 1 1 calc R U
C26 C 0.3284(2) 0.39703(7) 0.45804(16) 0.0195(4) Uani 1 1 d . .

loop_
_atom_site_aniso_label
_atom_site_aniso_U_11
_atom_site_aniso_U_22
_atom_site_aniso_U_33
_atom_site_aniso_U_23
_atom_site_aniso_U_13
_atom_site_aniso_U_12
C1 0.0171(10) 0.0201(9) 0.0153(10) 0.0004(7) 0.0068(8) 0.0001(7)
C2 0.0191(10) 0.0212(9) 0.0194(10) -0.0011(7) 0.0064(8) -0.0013(7)
C3 0.0175(10) 0.0219(9) 0.0145(10) 0.0015(7) 0.0038(8) 0.0011(7)
C4 0.0230(10) 0.0235(9) 0.0163(10) -0.0001(8) 0.0078(8) 0.0016(8)
C5 0.0224(10) 0.0197(9) 0.0167(10) 0.0007(7) 0.0076(8) 0.0001(7)
C6 0.0166(9) 0.0217(9) 0.0142(9) 0.0017(7) 0.0044(8) 0.0003(7)
C7 0.0214(10) 0.0228(9) 0.0190(10) 0.0028(8) 0.0062(8) -0.0004(7)
C8 0.0213(10) 0.0240(9) 0.0204(11) 0.0006(8) 0.0085(8) 0.0011(8)
C9 0.0297(11) 0.0210(9) 0.0255(11) 0.0024(8) 0.0107(9) 0.0031(8)
C10 0.0296(11) 0.0249(9) 0.0208(11) -0.0027(8) 0.0071(9) -0.0029(8)
C11 0.0165(10) 0.0238(9) 0.0143(10) 0.0009(7) 0.0034(8) 0.0018(7)
C12 0.0179(10) 0.0237(9) 0.0201(10) -0.0002(8) 0.0033(8) 0.0028(7)
C13 0.0169(10) 0.0291(10) 0.0216(11) 0.0050(8) 0.0047(9) 0.0003(8)
C14 0.0203(10) 0.0346(11) 0.0211(11) 0.0030(9) 0.0093(9) 0.0038(8)
C15 0.0279(11) 0.0273(10) 0.0226(11) -0.0036(8) 0.0097(9) 0.0021(8)
C16 0.0227(10) 0.0232(9) 0.0169(10) 0.0005(8) 0.0059(8) 0.0030(8)
C17 0.0303(11) 0.0214(9) 0.0222(11) -0.0020(8) 0.0107(9) 0.0003(8)
C18 0.0229(10) 0.0161(8) 0.0200(10) 0.0010(7) 0.0084(8) 0.0006(7)
C19 0.0243(11) 0.0253(9) 0.0235(11) -0.0005(8) 0.0087(9) -0.0022(8)
C20 0.0248(11) 0.0228(9) 0.0340(12) -0.0034(8) 0.0140(9) -0.0042(8)
C21 0.0289(11) 0.0154(9) 0.0287(11) -0.0005(8) 0.0163(9) -0.0011(8)
C22 0.0367(13) 0.0209(9) 0.0346(13) 0.0014(9) 0.0230(11) -0.0024(8)
C23 0.0534(15) 0.0223(10) 0.0220(11) 0.0043(8) 0.0209(11) 0.0060(9)
C24 0.0380(13) 0.0238(10) 0.0216(11) 0.0029(8) 0.0091(10) 0.0077(8)
C25 0.0261(11) 0.0197(9) 0.0226(11) 0.0018(8) 0.0093(9) 0.0041(8)
C26 0.0271(11) 0.0135(8) 0.0207(10) 0.0003(7) 0.0125(9) 0.0014(7)

loop_
_atom_type_symbol
_atom_type_description
_atom_type_scat_dispersion_real
_atom_type_scat_dispersion_imag
_atom_type_scat_source
C C 0.0033 0.0016 'International Tables Vol C Tables 4.2.6.8 and 6.1.1.4'
H H 0.0000 0.0000 'International Tables Vol C Tables 4.2.6.8 and 6.1.1.4'

loop_
_geom_angle_atom_site_label_1
_geom_angle_atom_site_label_2
_geom_angle_atom_site_label_3
_geom_angle
C7 C1 C8 108.56(14)
C7 C1 C2 109.50(14)
C8 C1 C2 107.82(14)
C7 C1 C6 113.40(14)
C8 C1 C6 108.98(14)
C2 C1 C6 108.43(13)
C3 C2 C1 112.95(14)
C4 C3 C11 109.47(15)
C4 C3 C2 124.64(16)
C11 C3 C2 125.89(15)
C3 C4 C5 125.53(15)
C3 C4 C17 110.27(15)
C5 C4 C17 124.20(15)
C4 C5 C9 109.47(14)
C4 C5 C10 109.00(14)
C9 C5 C10 107.37(14)
C4 C5 C6 108.44(13)
C9 C5 C6 106.97(14)
C10 C5 C6 115.47(14)
C18 C6 C1 112.60(13)
C18 C6 C5 114.09(14)
C1 C6 C5 116.67(14)
C12 C11 C16 119.76(16)
C12 C11 C3 131.19(16)
C16 C11 C3 109.01(14)
C13 C12 C11 118.83(16)
C14 C13 C12 120.94(16)
C13 C14 C15 120.40(17)
C16 C15 C14 119.00(17)
C15 C16 C11 121.05(16)
C15 C16 C17 130.78(16)
C11 C16 C17 108.15(15)
C16 C17 C4 103.06(14)
C19 C18 C26 107.52(16)
C19 C18 C6 130.01(17)
C26 C18 C6 122.42(16)
C18 C19 C20 111.98(17)
C21 C20 C19 102.50(15)
C22 C21 C26 120.85(19)
C22 C21 C20 130.54(18)
C26 C21 C20 108.61(16)
C21 C22 C23 119.01(18)
C24 C23 C22 120.37(18)
C25 C24 C23 121.0(2)
C24 C25 C26 119.08(18)
C25 C26 C21 119.71(17)
C25 C26 C18 130.97(17)
C21 C26 C18 109.31(17)

loop_
_geom_bond_atom_site_label_1
_geom_bond_atom_site_label_2
_geom_bond_distance
C1 C7 1.526(2)
C1 C8 1.527(2)
C1 C2 1.537(2)
C1 C6 1.562(2)
C2 C3 1.488(2)
C3 C4 1.345(2)
C3 C11 1.463(2)
C4 C5 1.507(2)
C4 C17 1.514(2)
C5 C9 1.539(2)
C5 C10 1.540(3)
C5 C6 1.567(2)
C6 C18 1.515(2)
C11 C12 1.397(2)
C11 C16 1.400(2)
C12 C13 1.387(2)
C13 C14 1.385(2)
C14 C15 1.394(2)
C15 C16 1.375(2)
C16 C17 1.510(2)
C18 C19 1.353(2)
C18 C26 1.473(3)
C19 C20 1.503(2)
C20 C21 1.503(3)
C21 C22 1.381(3)
C21 C26 1.401(2)
C22 C23 1.388(3)
C23 C24 1.385(3)
C24 C25 1.384(3)
C25 C26 1.391(3)
